data_7115896
loop_
_publ_author_name
'Jun-Yan Cheng'
'Peng Wang'
'Jian-Ping Ma'
'Qi-Kui Liu'
'Yu-Bin Dong'

_publ_section_title
;
 A nanoporous Ag(I)-MOF showing unique selective adsorption of benzene
 among its organic analogues
;
_journal_name_full Chem.Commun.
_journal_page_first 13672
_journal_paper_doi 10.1039/C4cc03204G
_journal_volume 50
_journal_year 2014
_chemical_formula_sum 'C45 H43 Ag3 Cl3 F18 N12 O5 Sb3'
_chemical_formula_weight 1969.12
_chemical_name_systematic
; 
 ? 
;
_space_group_IT_number 179
_symmetry_cell_setting hexagonal
_symmetry_space_group_name_Hall 'P 65 2 (0 0 1)'
_symmetry_space_group_name_H-M 'P 65 2 2'
_atom_sites_solution_hydrogens geom
_atom_sites_solution_primary direct
_atom_sites_solution_secondary difmap
_audit_creation_method SHELXL-97
_cell_angle_alpha 90.00
_cell_angle_beta 90.00
_cell_angle_gamma 120.00
_cell_formula_units_Z 6
_cell_length_a 15.9174(15)
_cell_length_b 15.9174(15)
_cell_length_c 44.260(6)
_cell_measurement_reflns_used 18626
_cell_measurement_temperature 123(2)
_cell_measurement_theta_max 27.355
_cell_measurement_theta_min 2.360
_cell_volume 9711.5(18)
_computing_cell_refinement 'Bruker SMART'
_computing_data_collection 'Bruker SMART'
_computing_data_reduction 'Bruker SAINT'
_computing_molecular_graphics 'Bruker SHELXTL'
_computing_publication_material 'Bruker SHELXTL'
_computing_structure_refinement 'SHELXL-97 (Sheldrick, 1997)'
_computing_structure_solution 'SHELXS-97 (Sheldrick, 1990)'
_diffrn_ambient_temperature 123(2)
_diffrn_measured_fraction_theta_full 1.000
_diffrn_measured_fraction_theta_max 1.000
_diffrn_measurement_device_type 'CCD area detector'
_diffrn_measurement_method 'phi and omega scans'
_diffrn_radiation_monochromator graphite
_diffrn_radiation_source 'fine-focus sealed tube'
_diffrn_radiation_type MoK\a
_diffrn_radiation_wavelength 0.71073
_diffrn_reflns_av_R_equivalents 0.0437
_diffrn_reflns_av_sigmaI/netI 0.0252
_diffrn_reflns_limit_h_max 12
_diffrn_reflns_limit_h_min -18
_diffrn_reflns_limit_k_max 18
_diffrn_reflns_limit_k_min -18
_diffrn_reflns_limit_l_max 52
_diffrn_reflns_limit_l_min -52
_diffrn_reflns_number 40898
_diffrn_reflns_theta_full 25.03
_diffrn_reflns_theta_max 25.03
_diffrn_reflns_theta_min 1.55
_exptl_absorpt_coefficient_mu 2.350
_exptl_absorpt_correction_T_max 0.6770
_exptl_absorpt_correction_T_min 0.5911
_exptl_absorpt_correction_type multi-scan
_exptl_absorpt_process_details sadabs
_exptl_crystal_colour yellow
_exptl_crystal_density_diffrn 2.020
_exptl_crystal_density_method 'not measured'
_exptl_crystal_description block
_exptl_crystal_F_000 5664
_exptl_crystal_size_max 0.25
_exptl_crystal_size_mid 0.22
_exptl_crystal_size_min 0.18
_refine_diff_density_max 4.065
_refine_diff_density_min -2.101
_refine_diff_density_rms 0.178
_refine_ls_abs_structure_details 'Flack H D (1983), Acta Cryst. A39, 876-881'
_refine_ls_abs_structure_Flack 0.95(7)
_refine_ls_extinction_method none
_refine_ls_goodness_of_fit_ref 1.059
_refine_ls_hydrogen_treatment constr
_refine_ls_matrix_type full
_refine_ls_number_parameters 418
_refine_ls_number_reflns 5726
_refine_ls_number_restraints 11
_refine_ls_restrained_S_all 1.059
_refine_ls_R_factor_all 0.0694
_refine_ls_R_factor_gt 0.0646
_refine_ls_shift/su_max 0.000
_refine_ls_shift/su_mean 0.000
_refine_ls_structure_factor_coef Fsqd
_refine_ls_weighting_details 'calc w=1/[\s^2^(Fo^2^)+(0.1057P)^2^+83.8192P] where P=(Fo^2^+2Fc^2^)/3'
_refine_ls_weighting_scheme calc
_refine_ls_wR_factor_gt 0.1792
_refine_ls_wR_factor_ref 0.1855
_reflns_number_gt 5315
_reflns_number_total 5726
_reflns_threshold_expression >2sigma(I)
_cod_data_source_file c4cc03204g2.cif
_cod_data_source_block 110625c
_cod_original_sg_symbol_H-M P6(5)22
_cod_database_code 7115896

loop_
_symmetry_equiv_pos_as_xyz
'x, y, z'
'x-y, x, z+5/6'
'-y, x-y, z+2/3'
'-x, -y, z+1/2'
'-x+y, -x, z+1/3'
'y, -x+y, z+1/6'
'-y, -x, -z+1/6'
'x-y, -y, -z'
'x, x-y, -z+5/6'
'y, x, -z+2/3'
'-x+y, y, -z+1/2'
'-x, -x+y, -z+1/3'

loop_
_atom_site_label
_atom_site_type_symbol
_atom_site_fract_x
_atom_site_fract_y
_atom_site_fract_z
_atom_site_U_iso_or_equiv
_atom_site_adp_type
_atom_site_occupancy
_atom_site_symmetry_multiplicity
_atom_site_calc_flag
_atom_site_refinement_flags
Ag1 Ag 0.40692(4) 0.59308(4) 0.0833 0.0394(3) Uani 1 2 d S
Ag2 Ag 0.24521(4) 0.75479(4) 0.0833 0.0481(3) Uani 1 2 d S
Ag3 Ag 0.55216(17) 0.77608(9) -0.0833 0.0812(6) Uani 1 2 d S
C1 C 0.5812(8) 0.6651(9) 0.0362(2) 0.040(2) Uani 1 1 d .
C2 C 0.6263(11) 0.6457(12) 0.0601(3) 0.061(4) Uani 1 1 d .
H2 H 0.5939 0.6195 0.0781 0.074 Uiso 1 1 calc R
C3 C 0.7221(12) 0.6670(15) 0.0558(3) 0.076(5) Uani 1 1 d .
H3 H 0.7540 0.6561 0.0716 0.092 Uiso 1 1 calc R
C4 C 0.7685(11) 0.7021(15) 0.0302(4) 0.090(7) Uani 1 1 d .
H4 H 0.8313 0.7129 0.0282 0.108 Uiso 1 1 calc R
C5 C 0.7271(9) 0.7233(12) 0.0062(3) 0.067(4) Uani 1 1 d .
H5 H 0.7622 0.7515 -0.0114 0.080 Uiso 1 1 calc R
C6 C 0.6303(8) 0.7011(9) 0.0090(3) 0.042(3) Uani 1 1 d .
C7 C 0.4950(8) 0.6988(8) -0.0107(2) 0.037(2) Uani 1 1 d .
H7 H 0.4615 0.7069 -0.0266 0.044 Uiso 1 1 calc R
C8 C 0.4493(7) 0.6668(7) 0.01733(19) 0.0245(19) Uani 1 1 d .
C9 C 0.3491(7) 0.6534(7) 0.0216(2) 0.0298(19) Uani 1 1 d .
C10 C 0.3037(8) 0.6839(9) -0.0025(2) 0.040(2) Uani 1 1 d .
H10A H 0.3540 0.7401 -0.0130 0.048 Uiso 1 1 calc R
H10B H 0.2601 0.7023 0.0068 0.048 Uiso 1 1 calc R
C11 C 0.2474(11) 0.6021(11) -0.0252(3) 0.057(3) Uani 1 1 d .
H11A H 0.2917 0.5884 -0.0359 0.085 Uiso 1 1 calc R
H11B H 0.2146 0.6217 -0.0393 0.085 Uiso 1 1 calc R
H11C H 0.2007 0.5449 -0.0147 0.085 Uiso 1 1 calc R
C12 C 0.1272(13) 0.3785(12) 0.0770(4) 0.088(6) Uani 1 1 d .
H12A H 0.1874 0.3784 0.0782 0.132 Uiso 1 1 calc R
H12B H 0.0750 0.3134 0.0738 0.132 Uiso 1 1 calc R
H12C H 0.1166 0.4035 0.0954 0.132 Uiso 1 1 calc R
C13 C 0.1315(9) 0.4417(9) 0.0508(3) 0.052(3) Uani 1 1 d .
H13A H 0.1833 0.4506 0.0373 0.063 Uiso 1 1 calc R
H13B H 0.0711 0.4080 0.0396 0.063 Uiso 1 1 calc R
C14 C 0.1472(8) 0.5359(9) 0.0594(2) 0.042(3) Uani 1 1 d .
C15 C 0.0712(8) 0.5490(12) 0.0753(2) 0.054(4) Uani 1 1 d .
C16 C -0.0247(8) 0.4699(12) 0.0753(3) 0.062(4) Uani 1 1 d .
H16 H -0.0365 0.4134 0.0655 0.075 Uiso 1 1 calc R
C17 C -0.0779(10) 0.5569(15) 0.1015(3) 0.071(5) Uani 1 1 d .
C18 C -0.1514(16) 0.570(2) 0.1143(5) 0.123(11) Uani 1 1 d .
H18 H -0.2157 0.5200 0.1145 0.148 Uiso 1 1 calc R
C19 C -0.1229(16) 0.662(2) 0.1269(5) 0.129(8) Uani 1 1 d D
H19 H -0.1709 0.6715 0.1352 0.155 Uiso 1 1 calc R
C20 C -0.0275(15) 0.7389(19) 0.1277(5) 0.129(8) Uani 1 1 d D
H20 H -0.0126 0.7980 0.1363 0.155 Uiso 1 1 calc R
C21 C 0.0444(16) 0.725(2) 0.1151(4) 0.102(8) Uani 1 1 d D
H21 H 0.1085 0.7749 0.1156 0.122 Uiso 1 1 calc R
C22 C 0.0241(11) 0.6422(14) 0.1025(3) 0.066(4) Uani 1 1 d .
C23 C 0.9213(18) 0.0593(19) 0.0531(8) 0.141(19) Uani 0.50 1 d PDU
H23 H 0.9002 0.0883 0.0374 0.170 Uiso 0.50 1 calc PR
Cl1 Cl 0.8939(4) 0.1061(4) 0.0833 0.179(6) Uani 1 2 d SD
Cl2 Cl 1.0391(13) 0.1122(12) 0.0425(4) 0.162(7) Uani 0.50 1 d PD
Cl3 Cl 0.8635(12) -0.0550(14) 0.0394(6) 0.224(13) Uani 0.50 1 d PD
F1 F 0.4815(5) 0.4808(5) -0.00795(18) 0.065(2) Uani 1 1 d .
F4 F 0.2422(5) 0.2635(5) 0.00893(19) 0.060(2) Uani 1 1 d .
F2 F 0.4115(8) 0.3551(8) 0.03619(18) 0.091(3) Uani 1 1 d .
F3 F 0.4009(6) 0.2968(7) -0.0198(2) 0.072(2) Uani 1 1 d .
F5 F 0.3108(7) 0.3866(10) -0.0358(2) 0.104(4) Uani 1 1 d .
F8 F 0.0725(7) 0.4180(10) 0.2025(2) 0.103(4) Uani 1 1 d .
F7 F -0.0822(12) 0.4209(16) 0.1829(5) 0.188(9) Uani 1 1 d .
F6 F 0.3221(9) 0.4484(7) 0.0207(3) 0.118(5) Uani 1 1 d .
F9 F 0.0831(10) 0.3440(13) 0.1516(2) 0.125(5) Uani 1 1 d .
N1 N 0.5828(7) 0.7172(7) -0.01488(19) 0.037(2) Uani 1 1 d .
N2 N 0.4897(7) 0.6498(7) 0.03979(18) 0.0366(19) Uani 1 1 d .
N3 N 0.3094(6) 0.6166(6) 0.04683(19) 0.0313(18) Uani 1 1 d .
N4 N 0.2270(6) 0.6183(6) 0.05593(19) 0.0340(18) Uani 1 1 d .
N5 N 0.0957(7) 0.6311(9) 0.0886(2) 0.050(3) Uani 1 1 d .
N6 N -0.0953(8) 0.4709(10) 0.0878(2) 0.059(3) Uani 1 1 d .
O1 O -0.1828(7) 0.4082(13) 0.0882(3) 0.116(6) Uani 1 1 d .
O2 O 0.6271(7) 0.7457(8) -0.0412(2) 0.061(2) Uani 1 1 d .
O1W O 0.0115(15) 0.884(2) 0.0567(7) 0.103(9) Uani 0.50 1 d P
H1A H 0.0101 0.8945 0.0379 0.124 Uiso 0.50 1 d PR
H1B H -0.0064 0.8265 0.0625 0.124 Uiso 0.50 1 d PR
Sb2 Sb 0.36091(5) 0.37219(5) 0.000551(16) 0.0380(2) Uani 1 1 d .
Sb1 Sb 0.0000 0.38280(9) 0.1667 0.0590(4) Uani 1 2 d S

loop_
_atom_site_aniso_label
_atom_site_aniso_U_11
_atom_site_aniso_U_22
_atom_site_aniso_U_33
_atom_site_aniso_U_23
_atom_site_aniso_U_13
_atom_site_aniso_U_12
Ag1 0.0538(6) 0.0538(6) 0.0229(5) 0.0039(4) 0.0039(4) 0.0360(6)
Ag2 0.0566(6) 0.0566(6) 0.0487(7) -0.0047(5) -0.0047(5) 0.0416(7)
Ag3 0.1101(15) 0.0839(9) 0.0583(9) 0.0120(7) 0.000 0.0551(8)
C1 0.035(6) 0.051(7) 0.041(6) -0.020(5) -0.011(5) 0.027(5)
C2 0.069(9) 0.100(11) 0.042(6) -0.012(7) -0.010(6) 0.062(9)
C3 0.068(10) 0.140(17) 0.055(8) -0.032(9) -0.027(8) 0.078(11)
C4 0.043(8) 0.139(16) 0.107(13) -0.084(13) -0.038(9) 0.059(10)
C5 0.039(6) 0.107(12) 0.061(8) -0.054(8) -0.007(6) 0.041(7)
C6 0.033(6) 0.046(6) 0.045(6) -0.011(5) -0.004(5) 0.017(5)
C7 0.037(6) 0.043(6) 0.030(5) -0.008(4) -0.004(4) 0.021(5)
C8 0.026(5) 0.029(5) 0.021(4) 0.002(3) 0.003(3) 0.015(4)
C9 0.027(5) 0.037(5) 0.032(5) -0.004(4) 0.000(4) 0.021(4)
C10 0.046(6) 0.055(7) 0.029(5) 0.015(5) 0.003(5) 0.033(5)
C11 0.065(8) 0.072(9) 0.045(7) 0.003(6) -0.013(6) 0.043(7)
C12 0.067(10) 0.058(9) 0.097(13) 0.020(9) -0.006(9) 0.000(8)
C13 0.035(6) 0.041(7) 0.056(7) -0.009(6) 0.001(5) 0.001(5)
C14 0.036(6) 0.064(7) 0.026(5) -0.002(5) -0.004(4) 0.023(6)
C15 0.034(6) 0.095(11) 0.022(5) 0.015(6) -0.001(4) 0.025(7)
C16 0.027(6) 0.101(11) 0.046(7) 0.019(7) 0.002(5) 0.022(7)
C17 0.051(8) 0.132(15) 0.053(8) 0.056(9) 0.032(6) 0.063(10)
C18 0.095(15) 0.23(3) 0.101(14) 0.089(18) 0.059(12) 0.12(2)
C19 0.139(15) 0.23(3) 0.106(11) 0.012(13) 0.029(12) 0.16(2)
C20 0.139(15) 0.23(3) 0.106(11) 0.012(13) 0.029(12) 0.16(2)
C21 0.111(15) 0.20(2) 0.059(9) -0.013(12) 0.009(10) 0.122(18)
C22 0.072(10) 0.134(14) 0.031(6) 0.018(7) 0.019(6) 0.080(10)
C23 0.15(2) 0.14(2) 0.14(2) -0.006(10) 0.014(10) 0.072(13)
Cl1 0.244(13) 0.244(13) 0.161(9) 0.075(9) 0.075(9) 0.205(14)
Cl2 0.139(13) 0.116(11) 0.175(15) 0.045(10) -0.001(11) 0.022(9)
Cl3 0.096(9) 0.157(16) 0.42(4) -0.14(2) -0.024(15) 0.060(10)
F1 0.059(4) 0.042(4) 0.074(5) -0.007(3) 0.023(4) 0.010(3)
F4 0.030(3) 0.050(4) 0.088(5) 0.015(4) 0.014(3) 0.013(3)
F2 0.089(7) 0.117(8) 0.040(4) 0.015(5) -0.011(4) 0.030(6)
F3 0.067(5) 0.067(5) 0.093(6) -0.021(5) 0.009(5) 0.042(5)
F5 0.067(6) 0.157(11) 0.081(6) 0.059(7) 0.003(5) 0.051(7)
F8 0.064(6) 0.166(12) 0.066(5) -0.045(7) -0.024(5) 0.049(7)
F7 0.133(12) 0.28(2) 0.234(18) -0.111(17) -0.039(12) 0.163(15)
F6 0.131(10) 0.056(5) 0.175(11) 0.012(6) 0.104(9) 0.053(6)
F9 0.132(11) 0.213(16) 0.074(7) -0.037(8) -0.015(7) 0.120(12)
N1 0.037(5) 0.040(5) 0.033(4) 0.001(4) 0.008(4) 0.018(4)
N2 0.040(5) 0.046(5) 0.030(4) -0.009(4) -0.003(4) 0.027(4)
N3 0.022(4) 0.035(4) 0.034(4) -0.003(3) 0.002(3) 0.012(4)
N4 0.024(4) 0.039(5) 0.036(4) 0.001(4) -0.001(3) 0.014(4)
N5 0.047(6) 0.103(9) 0.027(4) -0.011(5) 0.001(4) 0.056(6)
N6 0.048(7) 0.091(9) 0.043(6) 0.023(6) 0.010(5) 0.039(6)
O1 0.026(5) 0.202(17) 0.106(9) 0.051(11) 0.021(5) 0.045(7)
O2 0.050(5) 0.076(7) 0.056(5) -0.011(5) 0.007(4) 0.031(5)
O1W 0.037(11) 0.104(19) 0.14(2) -0.055(17) -0.052(13) 0.010(12)
Sb2 0.0395(4) 0.0390(4) 0.0426(4) 0.0047(3) 0.0087(3) 0.0250(3)
Sb1 0.0450(7) 0.0714(7) 0.0517(7) -0.0026(3) -0.0053(6) 0.0225(3)

loop_
_atom_type_symbol
_atom_type_description
_atom_type_scat_dispersion_real
_atom_type_scat_dispersion_imag
_atom_type_scat_source
C C 0.0033 0.0016 'International Tables Vol C Tables 4.2.6.8 and 6.1.1.4'
H H 0.0000 0.0000 'International Tables Vol C Tables 4.2.6.8 and 6.1.1.4'
Ag Ag -0.8971 1.1015 'International Tables Vol C Tables 4.2.6.8 and 6.1.1.4'
F F 0.0171 0.0103 'International Tables Vol C Tables 4.2.6.8 and 6.1.1.4'
N N 0.0061 0.0033 'International Tables Vol C Tables 4.2.6.8 and 6.1.1.4'
O O 0.0106 0.0060 'International Tables Vol C Tables 4.2.6.8 and 6.1.1.4'
Sb Sb -0.5866 1.5461 'International Tables Vol C Tables 4.2.6.8 and 6.1.1.4'
Cl Cl 0.1484 0.1585 'International Tables Vol C Tables 4.2.6.8 and 6.1.1.4'

loop_
_geom_angle_atom_site_label_1
_geom_angle_atom_site_label_2
_geom_angle_atom_site_label_3
_geom_angle
_geom_angle_site_symmetry_1
_geom_angle_site_symmetry_3
N2 Ag1 N2 161.6(5) . 7_665
N2 Ag1 N3 69.8(3) . .
N2 Ag1 N3 124.5(3) 7_665 .
N2 Ag1 N3 124.5(3) . 7_665
N2 Ag1 N3 69.8(3) 7_665 7_665
N3 Ag1 N3 91.8(4) . 7_665
N5 Ag2 N5 161.5(5) 7_665 .
N5 Ag2 N4 124.4(3) 7_665 .
N5 Ag2 N4 69.8(3) . .
N5 Ag2 N4 69.8(3) 7_665 7_665
N5 Ag2 N4 124.4(3) . 7_665
N4 Ag2 N4 93.3(4) . 7_665
O2 Ag3 O2 128.8(5) . 9_564
N2 C1 C2 119.7(11) . .
N2 C1 C6 120.3(10) . .
C2 C1 C6 120.0(11) . .
C1 C2 C3 117.7(14) . .
C1 C2 H2 121.2 . .
C3 C2 H2 121.2 . .
C4 C3 C2 122.0(14) . .
C4 C3 H3 119.0 . .
C2 C3 H3 119.0 . .
C3 C4 C5 122.2(13) . .
C3 C4 H4 118.9 . .
C5 C4 H4 118.9 . .
C4 C5 C6 118.0(14) . .
C4 C5 H5 121.0 . .
C6 C5 H5 121.0 . .
N1 C6 C1 119.1(10) . .
N1 C6 C5 121.0(12) . .
C1 C6 C5 119.9(12) . .
N1 C7 C8 121.1(10) . .
N1 C7 H7 119.5 . .
C8 C7 H7 119.5 . .
N2 C8 C7 122.6(9) . .
N2 C8 C9 118.6(8) . .
C7 C8 C9 118.8(8) . .
N3 C9 C10 124.4(9) . .
N3 C9 C8 114.8(8) . .
C10 C9 C8 120.8(8) . .
C9 C10 C11 111.4(9) . .
C9 C10 H10A 109.4 . .
C11 C10 H10A 109.4 . .
C9 C10 H10B 109.4 . .
C11 C10 H10B 109.4 . .
H10A C10 H10B 108.0 . .
C10 C11 H11A 109.5 . .
C10 C11 H11B 109.5 . .
H11A C11 H11B 109.5 . .
C10 C11 H11C 109.5 . .
H11A C11 H11C 109.5 . .
H11B C11 H11C 109.5 . .
C13 C12 H12A 109.5 . .
C13 C12 H12B 109.5 . .
H12A C12 H12B 109.5 . .
C13 C12 H12C 109.5 . .
H12A C12 H12C 109.5 . .
H12B C12 H12C 109.5 . .
C14 C13 C12 114.5(12) . .
C14 C13 H13A 108.6 . .
C12 C13 H13A 108.6 . .
C14 C13 H13B 108.6 . .
C12 C13 H13B 108.6 . .
H13A C13 H13B 107.6 . .
N4 C14 C13 126.2(11) . .
N4 C14 C15 111.3(11) . .
C13 C14 C15 122.4(11) . .
N5 C15 C16 122.8(13) . .
N5 C15 C14 119.6(11) . .
C16 C15 C14 117.6(14) . .
N6 C16 C15 124.2(17) . .
N6 C16 H16 117.9 . .
C15 C16 H16 117.9 . .
N6 C17 C18 123.2(19) . .
N6 C17 C22 119.5(11) . .
C18 C17 C22 117(2) . .
C17 C18 C19 117(2) . .
C17 C18 H18 121.6 . .
C19 C18 H18 121.6 . .
C20 C19 C18 124.5(19) . .
C20 C19 H19 117.8 . .
C18 C19 H19 117.8 . .
C21 C20 C19 118(2) . .
C21 C20 H20 121.0 . .
C19 C20 H20 121.0 . .
C22 C21 C20 122(2) . .
C22 C21 H21 119.2 . .
C20 C21 H21 119.2 . .
C21 C22 N5 120.8(17) . .
C21 C22 C17 122.0(14) . .
N5 C22 C17 117.2(15) . .
Cl3 C23 Cl2 108.0(12) . .
Cl3 C23 Cl1 129.6(16) . .
Cl2 C23 Cl1 117.7(14) . .
Cl3 C23 H23 97.2 . .
Cl2 C23 H23 97.2 . .
Cl1 C23 H23 97.2 . .
C23 Cl1 C23 106(4) . 7_665
C7 N1 O2 122.5(10) . .
C7 N1 C6 118.4(9) . .
O2 N1 C6 119.0(9) . .
C8 N2 C1 118.5(9) . .
C8 N2 Ag1 119.5(7) . .
C1 N2 Ag1 122.0(7) . .
C9 N3 N4 120.2(8) . .
C9 N3 Ag1 117.0(6) . .
N4 N3 Ag1 120.0(6) . .
C14 N4 N3 118.2(9) . .
C14 N4 Ag2 118.2(7) . .
N3 N4 Ag2 118.8(6) . .
C15 N5 C22 118.6(13) . .
C15 N5 Ag2 119.5(7) . .
C22 N5 Ag2 121.4(11) . .
O1 N6 C16 130.1(17) . .
O1 N6 C17 112.1(13) . .
C16 N6 C17 117.6(14) . .
N1 O2 Ag3 121.5(7) . .
H1A O1W H1B 118.7 . .
F6 Sb2 F3 179.4(5) . .
F6 Sb2 F2 89.8(6) . .
F3 Sb2 F2 90.2(5) . .
F6 Sb2 F4 89.8(4) . .
F3 Sb2 F4 90.7(4) . .
F2 Sb2 F4 90.4(4) . .
F6 Sb2 F5 91.9(7) . .
F3 Sb2 F5 88.1(6) . .
F2 Sb2 F5 178.3(6) . .
F4 Sb2 F5 89.4(4) . .
F6 Sb2 F1 90.9(4) . .
F3 Sb2 F1 88.5(4) . .
F2 Sb2 F1 89.2(4) . .
F4 Sb2 F1 179.2(4) . .
F5 Sb2 F1 90.9(4) . .
F7 Sb1 F7 93.6(15) . 12
F7 Sb1 F9 87.2(9) . 12
F7 Sb1 F9 178.2(8) 12 12
F7 Sb1 F9 178.2(8) . .
F7 Sb1 F9 87.2(9) 12 .
F9 Sb1 F9 92.0(11) 12 .
F7 Sb1 F8 90.2(7) . .
F7 Sb1 F8 90.5(7) 12 .
F9 Sb1 F8 91.2(6) 12 .
F9 Sb1 F8 88.1(5) . .
F7 Sb1 F8 90.5(7) . 12
F7 Sb1 F8 90.2(7) 12 12
F9 Sb1 F8 88.1(5) 12 12
F9 Sb1 F8 91.2(6) . 12
F8 Sb1 F8 179.0(9) . 12

loop_
_geom_bond_atom_site_label_1
_geom_bond_atom_site_label_2
_geom_bond_distance
_geom_bond_site_symmetry_2
Ag1 N2 2.253(9) .
Ag1 N2 2.253(9) 7_665
Ag1 N3 2.395(8) .
Ag1 N3 2.395(8) 7_665
Ag2 N5 2.216(12) 7_665
Ag2 N5 2.216(12) .
Ag2 N4 2.376(9) .
Ag2 N4 2.376(9) 7_665
Ag3 O2 2.392(10) .
Ag3 O2 2.392(10) 9_564
C1 N2 1.360(14) .
C1 C2 1.395(17) .
C1 C6 1.395(17) .
C2 C3 1.40(2) .
C2 H2 0.9300 .
C3 C4 1.32(3) .
C3 H3 0.9300 .
C4 C5 1.38(2) .
C4 H4 0.9300 .
C5 C6 1.403(16) .
C5 H5 0.9300 .
C6 N1 1.394(15) .
C7 N1 1.291(14) .
C7 C8 1.400(13) .
C7 H7 0.9300 .
C8 N2 1.285(13) .
C8 C9 1.511(12) .
C9 N3 1.273(13) .
C9 C10 1.497(13) .
C10 C11 1.530(18) .
C10 H10A 0.9700 .
C10 H10B 0.9700 .
C11 H11A 0.9600 .
C11 H11B 0.9600 .
C11 H11C 0.9600 .
C12 C13 1.51(2) .
C12 H12A 0.9600 .
C12 H12B 0.9600 .
C12 H12C 0.9600 .
C13 C14 1.442(18) .
C13 H13A 0.9700 .
C13 H13B 0.9700 .
C14 N4 1.300(15) .
C14 C15 1.500(17) .
C15 N5 1.303(19) .
C15 C16 1.412(18) .
C16 N6 1.260(17) .
C16 H16 0.9300 .
C17 N6 1.39(2) .
C17 C18 1.40(2) .
C17 C22 1.51(2) .
C18 C19 1.41(4) .
C18 H18 0.9300 .
C19 C20 1.396(10) .
C19 H19 0.9300 .
C20 C21 1.389(10) .
C20 H20 0.9300 .
C21 C22 1.31(3) .
C21 H21 0.9300 .
C22 N5 1.382(14) .
C23 Cl3 1.688(10) .
C23 Cl2 1.694(10) .
C23 Cl1 1.693(10) .
C23 H23 0.9800 .
Cl1 C23 1.693(10) 7_665
F1 Sb2 1.870(7) .
F4 Sb2 1.852(7) .
F2 Sb2 1.851(8) .
F3 Sb2 1.849(7) .
F5 Sb2 1.862(9) .
F8 Sb1 1.874(9) .
F7 Sb1 1.842(12) .
F6 Sb2 1.843(8) .
F9 Sb1 1.843(12) .
N1 O2 1.317(12) .
N3 N4 1.386(12) .
N6 O1 1.244(17) .
O1W H1A 0.8501 .
O1W H1B 0.8501 .
Sb1 F7 1.842(12) 12
Sb1 F9 1.843(12) 12
Sb1 F8 1.874(9) 12

loop_
_geom_torsion_atom_site_label_1
_geom_torsion_atom_site_label_2
_geom_torsion_atom_site_label_3
_geom_torsion_atom_site_label_4
_geom_torsion
_geom_torsion_site_symmetry_1
_geom_torsion_site_symmetry_4
N2 C1 C2 C3 -177.0(13) . .
C6 C1 C2 C3 2(2) . .
C1 C2 C3 C4 -2(3) . .
C2 C3 C4 C5 2(3) . .
C3 C4 C5 C6 -4(2) . .
N2 C1 C6 N1 -2.7(17) . .
C2 C1 C6 N1 178.0(11) . .
N2 C1 C6 C5 175.4(11) . .
C2 C1 C6 C5 -3.8(19) . .
C4 C5 C6 N1 -177.5(12) . .
C4 C5 C6 C1 4.4(19) . .
N1 C7 C8 N2 -3.4(17) . .
N1 C7 C8 C9 175.6(10) . .
N2 C8 C9 N3 -6.5(13) . .
C7 C8 C9 N3 174.4(9) . .
N2 C8 C9 C10 172.4(10) . .
C7 C8 C9 C10 -6.6(14) . .
N3 C9 C10 C11 -92.6(13) . .
C8 C9 C10 C11 88.6(12) . .
C12 C13 C14 N4 106.8(14) . .
C12 C13 C14 C15 -70.4(15) . .
N4 C14 C15 N5 -13.3(14) . .
C13 C14 C15 N5 164.3(11) . .
N4 C14 C15 C16 167.6(10) . .
C13 C14 C15 C16 -14.8(16) . .
N5 C15 C16 N6 1(2) . .
C14 C15 C16 N6 179.7(11) . .
N6 C17 C18 C19 -178.9(16) . .
C22 C17 C18 C19 0(2) . .
C17 C18 C19 C20 -1(3) . .
C18 C19 C20 C21 0(4) . .
C19 C20 C21 C22 1(3) . .
C20 C21 C22 N5 176.3(16) . .
C20 C21 C22 C17 -1(3) . .
N6 C17 C22 C21 -179.9(13) . .
C18 C17 C22 C21 1(2) . .
N6 C17 C22 N5 2.2(17) . .
C18 C17 C22 N5 -177.0(12) . .
Cl3 C23 Cl1 C23 83(4) . 7_665
Cl2 C23 Cl1 C23 -69(3) . 7_665
C8 C7 N1 O2 178.7(10) . .
C8 C7 N1 C6 2.3(16) . .
C1 C6 N1 C7 0.6(16) . .
C5 C6 N1 C7 -177.5(11) . .
C1 C6 N1 O2 -176.0(10) . .
C5 C6 N1 O2 5.9(16) . .
C7 C8 N2 C1 1.2(15) . .
C9 C8 N2 C1 -177.8(9) . .
C7 C8 N2 Ag1 -177.7(8) . .
C9 C8 N2 Ag1 3.3(12) . .
C2 C1 N2 C8 -179.0(11) . .
C6 C1 N2 C8 1.8(16) . .
C2 C1 N2 Ag1 -0.2(16) . .
C6 C1 N2 Ag1 -179.4(8) . .
N2 Ag1 N2 C8 144.0(8) 7_665 .
N3 Ag1 N2 C8 -0.1(7) . .
N3 Ag1 N2 C8 -77.8(8) 7_665 .
N2 Ag1 N2 C1 -34.8(8) 7_665 .
N3 Ag1 N2 C1 -179.0(9) . .
N3 Ag1 N2 C1 103.4(9) 7_665 .
C10 C9 N3 N4 -11.7(15) . .
C8 C9 N3 N4 167.2(8) . .
C10 C9 N3 Ag1 -172.6(8) . .
C8 C9 N3 Ag1 6.3(11) . .
N2 Ag1 N3 C9 -3.6(7) . .
N2 Ag1 N3 C9 -170.7(7) 7_665 .
N3 Ag1 N3 C9 122.8(8) 7_665 .
N2 Ag1 N3 N4 -164.6(8) . .
N2 Ag1 N3 N4 28.4(8) 7_665 .
N3 Ag1 N3 N4 -38.2(6) 7_665 .
C13 C14 N4 N3 -9.3(16) . .
C15 C14 N4 N3 168.2(8) . .
C13 C14 N4 Ag2 -164.4(9) . .
C15 C14 N4 Ag2 13.1(11) . .
C9 N3 N4 C14 116.5(11) . .
Ag1 N3 N4 C14 -83.1(10) . .
C9 N3 N4 Ag2 -88.4(10) . .
Ag1 N3 N4 Ag2 71.9(7) . .
N5 Ag2 N4 C14 -174.7(7) 7_665 .
N5 Ag2 N4 C14 -8.0(8) . .
N4 Ag2 N4 C14 117.6(9) 7_665 .
N5 Ag2 N4 N3 30.3(8) 7_665 .
N5 Ag2 N4 N3 -163.0(8) . .
N4 Ag2 N4 N3 -37.4(5) 7_665 .
C16 C15 N5 C22 -2.3(17) . .
C14 C15 N5 C22 178.6(10) . .
C16 C15 N5 Ag2 -174.1(9) . .
C14 C15 N5 Ag2 6.8(14) . .
C21 C22 N5 C15 -177.1(13) . .
C17 C22 N5 C15 0.8(16) . .
C21 C22 N5 Ag2 -5.4(17) . .
C17 C22 N5 Ag2 172.5(8) . .
N5 Ag2 N5 C15 143.2(9) 7_665 .
N4 Ag2 N5 C15 0.1(8) . .
N4 Ag2 N5 C15 -79.8(9) 7_665 .
N5 Ag2 N5 C22 -28.3(8) 7_665 .
N4 Ag2 N5 C22 -171.5(9) . .
N4 Ag2 N5 C22 108.7(9) 7_665 .
C15 C16 N6 O1 176.3(13) . .
C15 C16 N6 C17 2.5(18) . .
C18 C17 N6 O1 0.4(19) . .
C22 C17 N6 O1 -178.7(11) . .
C18 C17 N6 C16 175.4(13) . .
C22 C17 N6 C16 -3.7(17) . .
C7 N1 O2 Ag3 3.9(14) . .
C6 N1 O2 Ag3 -179.6(8) . .
O2 Ag3 O2 N1 153.8(9) 9_564 .
